data_7701497
loop_
_publ_author_name
'Yang, Xiao-Gang'
'Zhai, Zhi-Min'
'Lu, Xiao-Min'
'Zhao, Ying'
'Chang, Xin-Hong'
'Ma, Lu-Fang'

_publ_section_title
;
 Room temperature phosphorescence of Mn(ii) and Zn(ii) coordination
 polymers for photoelectron response applications.
;
_journal_issue 29
_journal_name_full 'Dalton transactions (Cambridge, England : 2003)'
_journal_page_first 10785
_journal_page_last 10789
_journal_paper_doi 10.1039/c9dt02178g
_journal_volume 48
_journal_year 2019
_chemical_formula_moiety 'C8 H8 Mn0.5 N O5'
_chemical_formula_sum 'C8 H8 Mn0.5 N O5'
_chemical_formula_weight 225.63
_space_group_crystal_system monoclinic
_space_group_IT_number 13
_space_group_name_Hall '-P 2yac'
_space_group_name_H-M_alt 'P 1 2/n 1'
_symmetry_Int_Tables_number 13
_atom_sites_solution_primary dual
_audit_creation_date 2018-08-13
_audit_creation_method
;
Olex2 1.2
(compiled 2018.05.29 svn.r3508 for OlexSys, GUI svn.r5506)
;
_audit_update_record
;
2019-05-19 deposited with the CCDC.	2019-06-20 downloaded from the CCDC.
;
_cell_angle_alpha 90
_cell_angle_beta 94.909(7)
_cell_angle_gamma 90
_cell_formula_units_Z 4
_cell_length_a 7.0170(6)
_cell_length_b 10.0069(8)
_cell_length_c 11.4671(9)
_cell_measurement_reflns_used 1182
_cell_measurement_temperature 284(11)
_cell_measurement_theta_max 26.8240
_cell_measurement_theta_min 3.8140
_cell_volume 802.25(11)
_computing_cell_refinement 'CrysAlisPro 1.171.39.46 (Rigaku OD, 2018)'
_computing_data_collection 'CrysAlisPro 1.171.39.46 (Rigaku OD, 2018)'
_computing_data_reduction 'CrysAlisPro 1.171.39.46 (Rigaku OD, 2018)'
_computing_molecular_graphics 'Olex2 (Dolomanov et al., 2009)'
_computing_publication_material 'Olex2 (Dolomanov et al., 2009)'
_computing_structure_refinement 'olex2.refine (Bourhis et al., 2015)'
_computing_structure_solution 'ShelXT (Sheldrick, 2015)'
_diffrn_ambient_environment air
_diffrn_ambient_temperature 284(11)
_diffrn_detector 'CCD plate'
_diffrn_detector_area_resol_mean 8.0584
_diffrn_detector_type EosS2
_diffrn_measured_fraction_theta_full 0.9980
_diffrn_measured_fraction_theta_max 0.9980
_diffrn_measurement_details
;
List of Runs (angles in degrees, time in seconds):

  # Type    Start    End  Width  t~exp~   \w     \q     \k     \f   Frames
#--------------------------------------------------------------------------
  1  \w    -77.00 -44.00   1.00    7.04    --  -13.80 -57.00-150.00   33
  2  \w    -52.00  28.00   1.00    7.04    --   14.82 -38.00 -30.00   80
  3  \w     -7.00  82.00   1.00    7.04    --   14.82  77.00 120.00   89
;
_diffrn_measurement_device 'four-circle diffractometer'
_diffrn_measurement_device_type 'SuperNova, Single source at offset/far, EosS2'
_diffrn_measurement_method '\w scans'
_diffrn_orient_matrix_type 'CrysAlisPro convention (1999,Acta A55,543-557)'
_diffrn_orient_matrix_UB_11 0.0101379000
_diffrn_orient_matrix_UB_12 0.0447278000
_diffrn_orient_matrix_UB_13 -0.0470106000
_diffrn_orient_matrix_UB_21 -0.0566378000
_diffrn_orient_matrix_UB_22 -0.0429083000
_diffrn_orient_matrix_UB_23 -0.0381118000
_diffrn_orient_matrix_UB_31 -0.0834795000
_diffrn_orient_matrix_UB_32 0.0345517000
_diffrn_orient_matrix_UB_33 0.0137159000
_diffrn_radiation_monochromator mirror
_diffrn_radiation_probe x-ray
_diffrn_radiation_type 'Mo K\a'
_diffrn_radiation_wavelength 0.71073
_diffrn_reflns_av_R_equivalents 0.0327
_diffrn_reflns_av_unetI/netI 0.0544
_diffrn_reflns_limit_h_max 8
_diffrn_reflns_limit_h_min -6
_diffrn_reflns_limit_k_max 12
_diffrn_reflns_limit_k_min -7
_diffrn_reflns_limit_l_max 11
_diffrn_reflns_limit_l_min -13
_diffrn_reflns_number 3094
_diffrn_reflns_theta_full 25.3500
_diffrn_reflns_theta_max 25.35
_diffrn_reflns_theta_min 3.28
_diffrn_source 'micro-focus sealed X-ray tube'
_diffrn_source_type 'SuperNova (Mo) X-ray Source'
_exptl_absorpt_coefficient_mu 0.892
_exptl_absorpt_correction_T_max 1.00000
_exptl_absorpt_correction_T_min 0.78900
_exptl_absorpt_correction_type multi-scan
_exptl_absorpt_process_details
;
CrysAlisPro 1.171.39.46 (Rigaku Oxford Diffraction, 2018)
Empirical absorption correction using spherical harmonics,
 implemented in SCALE3 ABSPACK scaling algorithm.
;
_exptl_crystal_colour 'clear light colourless'
_exptl_crystal_colour_lustre clear
_exptl_crystal_colour_modifier light
_exptl_crystal_colour_primary colourless
_exptl_crystal_density_diffrn 1.8679
_exptl_crystal_description block
_exptl_crystal_F_000 462.9909
_exptl_crystal_size_max 0.29
_exptl_crystal_size_mid 0.23
_exptl_crystal_size_min 0.23
_refine_diff_density_max 1.0723
_refine_diff_density_min -0.4791
_refine_diff_density_rms 0.1356
_refine_ls_d_res_high 0.8300
_refine_ls_d_res_low 6.2044
_refine_ls_goodness_of_fit_ref 1.0115
_refine_ls_hydrogen_treatment constr
_refine_ls_matrix_type full
_refine_ls_number_constraints 13
_refine_ls_number_parameters 134
_refine_ls_number_reflns 1473
_refine_ls_number_restraints 0
_refine_ls_restrained_S_all 1.0115
_refine_ls_R_factor_all 0.0650
_refine_ls_R_factor_gt 0.0531
_refine_ls_shift/su_max 0.0000
_refine_ls_shift/su_mean 0.0000
_refine_ls_structure_factor_coef Fsqd
_refine_ls_weighting_details 'w=1/[\s^2^(Fo^2^)+(0.0943P)^2^] where P=(Fo^2^+2Fc^2^)/3'
_refine_ls_weighting_scheme calc
_refine_ls_wR_factor_gt 0.1393
_refine_ls_wR_factor_ref 0.1490
_reflns_Friedel_coverage 0.0
_reflns_limit_h_max 6
_reflns_limit_h_min -8
_reflns_limit_k_max 12
_reflns_limit_k_min 0
_reflns_limit_l_max 13
_reflns_limit_l_min -6
_reflns_number_gt 1190
_reflns_number_total 1473
_reflns_threshold_expression I>=2u(I)
_cod_data_source_file c9dt02178g2.cif
_cod_data_source_block Mn-CP
_cod_original_sg_symbol_Hall '-P 2yc (x-z,y,z)'
_cod_database_code 7701497
_chemical_oxdiff_formula C1H1O1N1Mn1
_reflns_odcompleteness_completeness 99.62
_reflns_odcompleteness_iscentric 1
_reflns_odcompleteness_theta 25.30
_olex2_refinement_description
;
1. Fixed Uiso
 At 1.2 times of:
  All C(H) groups, All N(H,H,H) groups
 At 1.5 times of:
  All O(H,H) groups
2.a Rotating group:
 O5(H5a,H5b)
2.b Aromatic/amide H refined with riding coordinates:
 C2(H2), C6(H6), C4(H4)
2.c Idealised Me refined as rotating group:
 N1(H1a,H1b,H1c)
;
_olex2_submission_special_instructions 'No special instructions were received'
_oxdiff_exptl_absorpt_empirical_details
;
Empirical correction (ABSPACK) includes:
- Absorption correction using spherical harmonics
- Frame scaling
;
_oxdiff_exptl_absorpt_empirical_full_max 1.292
_oxdiff_exptl_absorpt_empirical_full_min 0.855

loop_
_space_group_symop_id
_space_group_symop_operation_xyz
1 x,y,z
2 -x+1/2,y,-z+1/2
3 -x,-y,-z
4 x-1/2,-y,z-1/2

loop_
_atom_site_label
_atom_site_type_symbol
_atom_site_fract_x
_atom_site_fract_y
_atom_site_fract_z
_atom_site_U_iso_or_equiv
_atom_site_adp_type
_atom_site_occupancy
_atom_site_site_symmetry_order
_atom_site_refinement_flags_posn
_atom_site_refinement_flags_adp
_atom_site_refinement_flags_occupancy
Mn1 Mn 0.25 0.27324(7) 0.75 0.0192(3) Uani 1.000000 2 S T P
O1 O 0.4372(3) 1.1213(2) 0.6956(2) 0.0243(6) Uani 1.000000 1 . . .
O2 O 0.5866(4) 1.0240(3) 0.8525(2) 0.0354(7) Uani 1.000000 1 . . .
O3 O 0.6078(4) 0.5290(3) 0.88060(19) 0.0290(7) Uani 1.000000 1 . . .
O4 O 0.4762(3) 0.4101(2) 0.7316(2) 0.0254(6) Uani 1.000000 1 . . .
O5 O 0.3301(4) 0.2755(3) 0.9454(2) 0.0336(7) Uani 1.000000 1 . . .
N1 N 0.2610(4) 0.7385(3) 0.4135(3) 0.0212(7) Uani 1.000000 1 . . .
C1 C 0.4643(5) 0.8853(4) 0.6961(3) 0.0180(8) Uani 1.000000 1 . . .
C2 C 0.5144(5) 0.7694(3) 0.7580(3) 0.0182(8) Uani 1.000000 1 . . .
C3 C 0.4772(5) 0.6445(4) 0.7108(3) 0.0169(8) Uani 1.000000 1 . . .
C4 C 0.3922(5) 0.6353(4) 0.5961(3) 0.0189(8) Uani 1.000000 1 . . .
C5 C 0.3472(5) 0.7497(3) 0.5353(3) 0.0171(8) Uani 1.000000 1 . . .
C6 C 0.3781(5) 0.8750(3) 0.5821(3) 0.0168(7) Uani 1.000000 1 . . .
C7 C 0.5005(5) 1.0189(4) 0.7533(3) 0.0197(8) Uani 1.000000 1 . . .
C8 C 0.5250(5) 0.5206(3) 0.7806(3) 0.0189(8) Uani 1.000000 1 . . .
H2 H 0.5747(5) 0.7762(3) 0.8332(3) 0.0218(10) Uiso 1.000000 1 R . .
H6 H 0.3426(5) 0.9510(3) 0.5389(3) 0.0201(9) Uiso 1.000000 1 R . .
H4 H 0.3669(5) 0.5522(4) 0.5618(3) 0.0226(9) Uiso 1.000000 1 R . .
H5a H 0.274(4) 0.2114(19) 0.9774(4) 0.0504(11) Uiso 1.000000 1 GR . .
H5b H 0.285(4) 0.3455(16) 0.9746(5) 0.0504(11) Uiso 1.000000 1 GR . .
H1a H 0.3532(4) 0.737(2) 0.3648(3) 0.0254(9) Uiso 1.000000 1 GR . .
H1b H 0.193(3) 0.6636(11) 0.4056(5) 0.0254(9) Uiso 1.000000 1 GR . .
H1c H 0.185(2) 0.8084(11) 0.3967(7) 0.0254(9) Uiso 1.000000 1 GR . .

loop_
_atom_site_aniso_label
_atom_site_aniso_U_11
_atom_site_aniso_U_22
_atom_site_aniso_U_33
_atom_site_aniso_U_12
_atom_site_aniso_U_13
_atom_site_aniso_U_23
Mn1 0.0237(5) 0.0109(5) 0.0222(5) -0.000000 -0.0025(3) 0.000000
O1 0.0345(15) 0.0094(14) 0.0291(14) 0.0035(11) 0.0028(11) 0.0004(10)
O2 0.0514(19) 0.0211(16) 0.0310(15) -0.0037(13) -0.0122(12) -0.0054(12)
O3 0.0452(17) 0.0169(15) 0.0226(13) 0.0012(12) -0.0106(11) 0.0029(11)
O4 0.0315(15) 0.0128(14) 0.0315(14) -0.0025(11) 0.0006(11) 0.0003(11)
O5 0.0504(18) 0.0226(17) 0.0273(15) -0.0062(13) -0.0002(13) 0.0010(12)
N1 0.0269(18) 0.0168(17) 0.0187(16) -0.0009(12) -0.0041(13) -0.0012(12)
C1 0.0194(19) 0.013(2) 0.0216(18) -0.0009(14) 0.0025(13) 0.0010(14)
C2 0.0205(19) 0.0153(19) 0.0180(18) 0.0020(14) -0.0021(14) 0.0015(14)
C3 0.0194(19) 0.0121(18) 0.0192(17) 0.0007(14) 0.0011(13) -0.0006(14)
C4 0.0215(19) 0.0137(18) 0.0210(18) -0.0035(14) -0.0005(14) -0.0034(15)
C5 0.0176(18) 0.0169(19) 0.0165(17) -0.0001(13) -0.0008(14) 0.0002(13)
C6 0.0204(18) 0.0104(18) 0.0191(17) 0.0006(14) -0.0011(13) 0.0036(14)
C7 0.0228(19) 0.0135(19) 0.0228(19) -0.0023(14) 0.0010(14) -0.0025(15)
C8 0.0217(19) 0.0079(18) 0.0270(19) 0.0001(13) 0.0023(14) 0.0019(15)

loop_
_atom_type_symbol
_atom_type_scat_dispersion_real
_atom_type_scat_dispersion_imag
_atom_type_scat_Cromer_Mann_a1
_atom_type_scat_Cromer_Mann_a2
_atom_type_scat_Cromer_Mann_a3
_atom_type_scat_Cromer_Mann_a4
_atom_type_scat_Cromer_Mann_b1
_atom_type_scat_Cromer_Mann_b2
_atom_type_scat_Cromer_Mann_b3
_atom_type_scat_Cromer_Mann_b4
_atom_type_scat_Cromer_Mann_c
_atom_type_scat_source
_atom_type_scat_dispersion_source
H 0.00000 0.00000 0.49300 0.32291 0.14019 0.04081 10.51090 26.12570 3.14236 57.79970 0.0030380000826 'International Tables Volume C Table 6.1.1.4 (pp. 500-502)' 'Henke, Gullikson and Davis, At. Data and Nucl. Data Tables, 1993, 54, 2'
C 0.00347 0.00161 2.31000 1.02000 1.58860 0.86500 20.84390 10.20750 0.56870 51.65120 0.215599998832 'International Tables Volume C Table 6.1.1.4 (pp. 500-502)' 'Henke, Gullikson and Davis, At. Data and Nucl. Data Tables, 1993, 54, 2'
Mn 0.34779 0.73263 11.28190 7.35730 3.01930 2.24410 5.34090 0.34320 17.86740 83.75430 1.089599967 'International Tables Volume C Table 6.1.1.4 (pp. 500-502)' 'Henke, Gullikson and Davis, At. Data and Nucl. Data Tables, 1993, 54, 2'
O 0.01158 0.00611 3.04850 2.28680 1.54630 0.86700 13.27710 5.70110 0.32390 32.90890 0.250800013542 'International Tables Volume C Table 6.1.1.4 (pp. 500-502)' 'Henke, Gullikson and Davis, At. Data and Nucl. Data Tables, 1993, 54, 2'
N 0.00653 0.00323 12.21260 3.13220 2.01250 1.16630 0.00570 9.89330 28.99750 0.58260 -11.5290002823 'International Tables Volume C Table 6.1.1.4 (pp. 500-502)' 'Henke, Gullikson and Davis, At. Data and Nucl. Data Tables, 1993, 54, 2'

loop_
_geom_angle_atom_site_label_1
_geom_angle_atom_site_label_2
_geom_angle_atom_site_label_3
_geom_angle
_geom_angle_site_symmetry_1
_geom_angle_site_symmetry_3
O1 Mn1 O1 89.26(13) 1_545 2_546
O4 Mn1 O1 166.56(9) . 2_546
O4 Mn1 O1 86.94(10) 2_556 2_546
O4 Mn1 O1 166.56(9) 2_556 1_545
O4 Mn1 O1 86.94(10) . 1_545
O4 Mn1 O4 99.54(13) . 2_556
O5 Mn1 O1 100.91(10) 2_556 2_546
O5 Mn1 O1 100.91(10) . 1_545
O5 Mn1 O1 79.93(10) . 2_546
O5 Mn1 O1 79.93(10) 2_556 1_545
O5 Mn1 O4 88.13(10) 2_556 2_556
O5 Mn1 O4 88.13(10) . .
O5 Mn1 O4 91.12(10) . 2_556
O5 Mn1 O4 91.12(10) 2_556 .
O5 Mn1 O5 178.85(14) . 2_556
C7 O1 Mn1 127.9(2) . 2_566
C8 O4 Mn1 133.8(2) . 2_556
H5a O5 Mn1 109.6 . 2_556
H5b O5 Mn1 109.2 . 2_556
H5b O5 H5a 104.5 . .
H1a N1 C5 109.5 . .
H1b N1 C5 109.5 . .
H1b N1 H1a 109.5 . .
H1c N1 C5 109.5 . .
H1c N1 H1a 109.5 . .
H1c N1 H1b 109.5 . .
C6 C1 C2 119.1(3) . .
C7 C1 C2 119.6(3) . .
C7 C1 C6 121.2(3) . .
C3 C2 C1 121.7(3) . .
H2 C2 C1 119.2(2) . .
H2 C2 C3 119.2(2) . .
C4 C3 C2 118.7(3) . .
C8 C3 C2 120.9(3) . .
C8 C3 C4 120.3(3) . .
C5 C4 C3 119.1(3) . .
H4 C4 C3 120.5(2) . .
H4 C4 C5 120.5(2) . .
C4 C5 N1 118.5(3) . .
C6 C5 N1 118.5(3) . .
C6 C5 C4 123.0(3) . .
C5 C6 C1 118.3(3) . .
H6 C6 C1 120.83(19) . .
H6 C6 C5 120.8(2) . .
O2 C7 O1 124.1(3) . .
C1 C7 O1 116.7(3) . .
C1 C7 O2 119.2(3) . .
O4 C8 O3 123.5(3) . .
C3 C8 O3 120.2(3) . .
C3 C8 O4 116.3(3) . .

loop_
_geom_bond_atom_site_label_1
_geom_bond_atom_site_label_2
_geom_bond_distance
_geom_bond_site_symmetry_2
Mn1 O1 2.137(2) 2_546
Mn1 O1 2.137(2) 1_545
Mn1 O4 2.121(2) .
Mn1 O4 2.121(2) 2_556
Mn1 O5 2.263(3) .
Mn1 O5 2.263(3) 2_556
O1 C7 1.278(4) .
O2 C7 1.242(4) .
O3 C8 1.243(4) .
O4 C8 1.274(4) .
O5 H5a 0.8500 .
O5 H5b 0.8500 .
N1 C5 1.478(4) .
N1 H1a 0.8900 .
N1 H1b 0.8900 .
N1 H1c 0.8900 .
C1 C2 1.390(5) .
C1 C6 1.397(4) .
C1 C7 1.502(5) .
C2 C3 1.377(5) .
C2 H2 0.9300 .
C3 C4 1.400(4) .
C3 C8 1.498(5) .
C4 C5 1.364(5) .
C4 H4 0.9300 .
C5 C6 1.373(5) .
C6 H6 0.9300 .
